data_2231329
loop_
_publ_author_name
'Zheng, Chang-Zheng'
'Wang, Liang'
'Liu, Juan'
'Wang, Yu-Jie'

_publ_section_title
;
 {<i>N</i>'-[(<i>E</i>)-1-(5-Bromo-2-oxidophenyl)ethylidene-\k<i>O</i>]-4-methylbenzohydrazidato-\k^2^<i>N</i>',<i>O</i>}(pyridine-\k<i>N</i>)nickel(II)
;
_journal_coeditor_code TK2766
_journal_issue 8
_journal_name_full 'Acta Crystallographica Section E'
_journal_page_first m1132
_journal_paper_doi 10.1107/S1600536811029114
_journal_volume 67
_journal_year 2011
_chemical_formula_iupac '[Ni (C16 H13 Br N2 O2) (C5 H5 N)]'
_chemical_formula_moiety 'C21 H18 Br N3 Ni O2'
_chemical_formula_sum 'C21 H18 Br N3 Ni O2'
_chemical_formula_weight 483.00
_chemical_name_systematic
;
{<i>N</i>'-[(<i>E</i>)-1-(5-Bromo-2-oxidophenyl)ethylidene-\k<i>O</i>]-4-
methylbenzohydrazidato-\k^2^<i>N</i>',<i>O</i>}(pyridine-\k<i>N</i>)nickel(II)
;
_space_group_IT_number 15
_symmetry_cell_setting monoclinic
_symmetry_space_group_name_Hall '-C 2yc'
_symmetry_space_group_name_H-M 'C 1 2/c 1'
_atom_sites_solution_hydrogens geom
_atom_sites_solution_primary direct
_atom_sites_solution_secondary difmap
_audit_creation_method SHELXL-97
_cell_angle_alpha 90.00
_cell_angle_beta 122.063(8)
_cell_angle_gamma 90.00
_cell_formula_units_Z 8
_cell_length_a 32.376(18)
_cell_length_b 6.145(4)
_cell_length_c 22.752(13)
_cell_measurement_reflns_used 2511
_cell_measurement_temperature 298(2)
_cell_measurement_theta_max 23.33
_cell_measurement_theta_min 3.16
_cell_volume 3836(4)
_computing_cell_refinement '<i>SAINT</i> (Bruker 1996)'
_computing_data_collection '<i>SMART</i> (Bruker 1996)'
_computing_data_reduction '<i>SAINT</i> (Bruker 1996)'
_computing_molecular_graphics '<i>SHELXTL</i> (Sheldrick, 2008)'
_computing_publication_material '<i>SHELXTL</i> (Sheldrick, 2008)'
_computing_structure_refinement '<i>SHELXL97</i> (Sheldrick, 2008)'
_computing_structure_solution '<i>SHELXS97</i> (Sheldrick, 2008)'
_diffrn_ambient_temperature 298(2)
_diffrn_measured_fraction_theta_full 0.998
_diffrn_measured_fraction_theta_max 0.998
_diffrn_measurement_device_type 'Bruker SMART CCD area-detector'
_diffrn_measurement_method '\f and \w'
_diffrn_radiation_monochromator graphite
_diffrn_radiation_source 'fine-focus sealed tube'
_diffrn_radiation_type MoK\a
_diffrn_radiation_wavelength 0.71073
_diffrn_reflns_av_R_equivalents 0.0435
_diffrn_reflns_av_sigmaI/netI 0.0553
_diffrn_reflns_limit_h_max 38
_diffrn_reflns_limit_h_min -31
_diffrn_reflns_limit_k_max 7
_diffrn_reflns_limit_k_min -6
_diffrn_reflns_limit_l_max 26
_diffrn_reflns_limit_l_min -27
_diffrn_reflns_number 9451
_diffrn_reflns_theta_full 25.05
_diffrn_reflns_theta_max 25.05
_diffrn_reflns_theta_min 1.48
_exptl_absorpt_coefficient_mu 3.117
_exptl_absorpt_correction_T_max 0.7061
_exptl_absorpt_correction_T_min 0.5606
_exptl_absorpt_correction_type multi-scan
_exptl_absorpt_process_details '(SADABS; Sheldrick, 1996)'
_exptl_crystal_colour red
_exptl_crystal_density_diffrn 1.673
_exptl_crystal_density_method 'not measured'
_exptl_crystal_description block
_exptl_crystal_F_000 1952
_exptl_crystal_size_max 0.21
_exptl_crystal_size_mid 0.16
_exptl_crystal_size_min 0.12
_refine_diff_density_max 0.398
_refine_diff_density_min -0.376
_refine_ls_extinction_coef 0.0113(15)
_refine_ls_extinction_method '<i>SHELXL97</i> (Sheldrick, 2008)'
_refine_ls_goodness_of_fit_ref 1.033
_refine_ls_hydrogen_treatment constr
_refine_ls_matrix_type full
_refine_ls_number_parameters 253
_refine_ls_number_reflns 3403
_refine_ls_number_restraints 0
_refine_ls_restrained_S_all 1.033
_refine_ls_R_factor_all 0.0624
_refine_ls_R_factor_gt 0.0382
_refine_ls_shift/su_max 0.000
_refine_ls_shift/su_mean 0.000
_refine_ls_structure_factor_coef Fsqd
_refine_ls_weighting_details 'calc w=1/[\s^2^(Fo^2^)+(0.0398P)^2^+0.0670P] where P=(Fo^2^+2Fc^2^)/3'
_refine_ls_weighting_scheme calc
_refine_ls_wR_factor_gt 0.0837
_refine_ls_wR_factor_ref 0.0934
_reflns_number_gt 2415
_reflns_number_total 3403
_reflns_threshold_expression I>2\s(I)
_cod_data_source_file tk2766.cif
_cod_data_source_block I
_cod_original_sg_symbol_H-M 'C 2/c'
_cod_database_code 2231329
_cod_database_fobs_code 2231329

loop_
_symmetry_equiv_pos_as_xyz
'x, y, z'
'-x, y, -z+1/2'
'x+1/2, y+1/2, z'
'-x+1/2, y+1/2, -z+1/2'
'-x, -y, -z'
'x, -y, z-1/2'
'-x+1/2, -y+1/2, -z'
'x+1/2, -y+1/2, z-1/2'

loop_
_atom_site_type_symbol
_atom_site_label
_atom_site_fract_x
_atom_site_fract_y
_atom_site_fract_z
_atom_site_U_iso_or_equiv
_atom_site_adp_type
_atom_site_calc_flag
_atom_site_refinement_flags
_atom_site_occupancy
_atom_site_symmetry_multiplicity
Ni Ni1 0.039679(16) 0.25481(7) 0.15523(2) 0.04140(15) Uani d . 1 1
Br Br1 -0.214719(15) 0.57208(8) -0.01235(2) 0.07427(19) Uani d . 1 1
O O1 -0.01744(9) 0.1671(4) 0.14220(12) 0.0521(6) Uani d . 1 1
O O2 0.09732(8) 0.3432(4) 0.16657(11) 0.0461(6) Uani d . 1 1
N N1 0.04942(11) 0.6167(5) 0.09492(13) 0.0453(7) Uani d . 1 1
N N2 0.01454(11) 0.4946(4) 0.09898(13) 0.0418(7) Uani d . 1 1
N N3 0.07198(11) 0.0131(5) 0.21834(14) 0.0447(7) Uani d . 1 1
C C1 0.25839(16) 0.9041(8) 0.1443(2) 0.0827(14) Uani d . 1 1
H H1A 0.2839 0.7978 0.1605 0.124 Uiso calc R 1 1
H H1B 0.2700 1.0277 0.1748 0.124 Uiso calc R 1 1
H H1C 0.2486 0.9493 0.0983 0.124 Uiso calc R 1 1
C C2 0.21573(15) 0.8065(7) 0.14342(18) 0.0559(10) Uani d . 1 1
C C3 0.21831(14) 0.6056(7) 0.17226(19) 0.0601(11) Uani d . 1 1
H H3 0.2477 0.5306 0.1947 0.072 Uiso calc R 1 1
C C4 0.17830(14) 0.5144(6) 0.16844(18) 0.0534(10) Uani d . 1 1
H H4 0.1810 0.3774 0.1875 0.064 Uiso calc R 1 1
C C5 0.13426(13) 0.6209(6) 0.13698(17) 0.0439(9) Uani d . 1 1
C C6 0.13174(15) 0.8249(7) 0.1090(2) 0.0594(10) Uani d . 1 1
H H6 0.1026 0.9018 0.0876 0.071 Uiso calc R 1 1
C C7 0.17177(16) 0.9138(7) 0.1127(2) 0.0647(11) Uani d . 1 1
H H7 0.1692 1.0510 0.0938 0.078 Uiso calc R 1 1
C C8 0.09144(13) 0.5231(6) 0.13248(17) 0.0424(9) Uani d . 1 1
C C9 -0.03004(13) 0.5689(5) 0.06399(16) 0.0425(8) Uani d . 1 1
C C10 -0.04099(14) 0.7722(6) 0.02212(18) 0.0537(10) Uani d . 1 1
H H10A -0.0467 0.8895 0.0448 0.081 Uiso calc R 1 1
H H10B -0.0695 0.7501 -0.0232 0.081 Uiso calc R 1 1
H H10C -0.0138 0.8075 0.0179 0.081 Uiso calc R 1 1
C C11 -0.06813(12) 0.4555(6) 0.06651(16) 0.0405(8) Uani d . 1 1
C C12 -0.06026(13) 0.2605(6) 0.10355(17) 0.0440(9) Uani d . 1 1
C C13 -0.09983(14) 0.1556(7) 0.09951(19) 0.0545(10) Uani d . 1 1
H H13 -0.0948 0.0229 0.1220 0.065 Uiso calc R 1 1
C C14 -0.14580(15) 0.2406(7) 0.0637(2) 0.0570(10) Uani d . 1 1
H H14 -0.1718 0.1676 0.0614 0.068 Uiso calc R 1 1
C C15 -0.15255(14) 0.4378(7) 0.03092(17) 0.0517(10) Uani d . 1 1
C C16 -0.11546(14) 0.5416(6) 0.03128(17) 0.0479(9) Uani d . 1 1
H H16 -0.1215 0.6728 0.0077 0.058 Uiso calc R 1 1
C C17 0.04736(15) -0.1465(6) 0.22590(18) 0.0509(9) Uani d . 1 1
H H17 0.0135 -0.1401 0.2007 0.061 Uiso calc R 1 1
C C18 0.07017(17) -0.3209(7) 0.26964(19) 0.0587(11) Uani d . 1 1
H H18 0.0518 -0.4301 0.2733 0.070 Uiso calc R 1 1
C C19 0.11926(17) -0.3323(7) 0.30699(19) 0.0645(12) Uani d . 1 1
H H19 0.1351 -0.4494 0.3364 0.077 Uiso calc R 1 1
C C20 0.14525(17) -0.1681(8) 0.3008(2) 0.0700(12) Uani d . 1 1
H H20 0.1791 -0.1707 0.3264 0.084 Uiso calc R 1 1
C C21 0.12057(15) -0.0002(7) 0.2563(2) 0.0626(11) Uani d . 1 1
H H21 0.1385 0.1105 0.2523 0.075 Uiso calc R 1 1

loop_
_atom_site_aniso_label
_atom_site_aniso_U_11
_atom_site_aniso_U_22
_atom_site_aniso_U_33
_atom_site_aniso_U_12
_atom_site_aniso_U_13
_atom_site_aniso_U_23
Ni1 0.0472(3) 0.0340(3) 0.0408(3) 0.0066(2) 0.0218(2) 0.0065(2)
Br1 0.0558(3) 0.0908(4) 0.0771(3) 0.0253(2) 0.0359(2) 0.0117(3)
O1 0.0495(15) 0.0417(15) 0.0595(15) 0.0057(13) 0.0252(13) 0.0160(12)
O2 0.0519(15) 0.0379(14) 0.0463(13) 0.0045(12) 0.0246(12) 0.0109(12)
N1 0.0529(19) 0.0368(19) 0.0454(16) 0.0034(15) 0.0256(15) 0.0046(14)
N2 0.0534(19) 0.0298(16) 0.0438(16) 0.0051(14) 0.0269(14) 0.0033(13)
N3 0.0533(19) 0.0390(19) 0.0411(16) 0.0073(15) 0.0246(15) 0.0047(13)
C1 0.069(3) 0.094(4) 0.083(3) -0.022(3) 0.040(3) 0.006(3)
C2 0.058(3) 0.059(3) 0.046(2) -0.012(2) 0.025(2) -0.0014(19)
C3 0.050(2) 0.066(3) 0.062(2) 0.003(2) 0.028(2) 0.010(2)
C4 0.060(3) 0.045(2) 0.059(2) 0.005(2) 0.034(2) 0.0097(19)
C5 0.054(2) 0.037(2) 0.0426(19) 0.0020(18) 0.0266(18) -0.0007(16)
C6 0.060(3) 0.049(2) 0.067(3) 0.006(2) 0.032(2) 0.013(2)
C7 0.075(3) 0.046(3) 0.075(3) -0.006(2) 0.041(2) 0.013(2)
C8 0.054(2) 0.034(2) 0.0400(19) 0.0012(18) 0.0247(17) 0.0000(16)
C9 0.055(2) 0.032(2) 0.0396(18) 0.0096(18) 0.0239(17) 0.0006(16)
C10 0.062(3) 0.041(2) 0.053(2) 0.0079(19) 0.028(2) 0.0117(18)
C11 0.045(2) 0.038(2) 0.0388(18) 0.0073(17) 0.0231(16) -0.0006(16)
C12 0.046(2) 0.043(2) 0.0408(19) 0.0072(18) 0.0215(17) 0.0007(17)
C13 0.056(2) 0.049(2) 0.065(2) 0.006(2) 0.036(2) 0.010(2)
C14 0.058(3) 0.059(3) 0.064(2) 0.002(2) 0.040(2) -0.001(2)
C15 0.053(2) 0.061(3) 0.045(2) 0.012(2) 0.0281(18) -0.0001(19)
C16 0.055(2) 0.044(2) 0.045(2) 0.0145(19) 0.0264(18) 0.0059(17)
C17 0.061(2) 0.039(2) 0.050(2) 0.005(2) 0.0271(19) 0.0058(18)
C18 0.085(3) 0.042(2) 0.054(2) 0.006(2) 0.041(2) 0.0081(19)
C19 0.090(3) 0.054(3) 0.053(2) 0.029(3) 0.040(3) 0.016(2)
C20 0.067(3) 0.069(3) 0.073(3) 0.029(3) 0.036(2) 0.030(2)
C21 0.059(3) 0.063(3) 0.069(3) 0.016(2) 0.036(2) 0.024(2)

loop_
_atom_type_symbol
_atom_type_description
_atom_type_scat_dispersion_real
_atom_type_scat_dispersion_imag
_atom_type_scat_source
C C 0.0033 0.0016 'International Tables Vol C Tables 4.2.6.8 and 6.1.1.4'
H H 0.0000 0.0000 'International Tables Vol C Tables 4.2.6.8 and 6.1.1.4'
N N 0.0061 0.0033 'International Tables Vol C Tables 4.2.6.8 and 6.1.1.4'
O O 0.0106 0.0060 'International Tables Vol C Tables 4.2.6.8 and 6.1.1.4'
Ni Ni 0.3393 1.1124 'International Tables Vol C Tables 4.2.6.8 and 6.1.1.4'
Br Br -0.2901 2.4595 'International Tables Vol C Tables 4.2.6.8 and 6.1.1.4'

loop_
_geom_angle_atom_site_label_1
_geom_angle_atom_site_label_2
_geom_angle_atom_site_label_3
_geom_angle
O1 Ni1 O2 178.81(10)
O1 Ni1 N2 95.14(12)
O2 Ni1 N2 84.33(12)
O1 Ni1 N3 89.75(12)
O2 Ni1 N3 90.82(12)
N2 Ni1 N3 174.87(13)
C12 O1 Ni1 127.4(2)
C8 O2 Ni1 110.6(2)
C8 N1 N2 108.7(3)
C9 N2 N1 116.2(3)
C9 N2 Ni1 130.1(3)
N1 N2 Ni1 113.7(2)
C17 N3 C21 116.8(3)
C17 N3 Ni1 122.3(3)
C21 N3 Ni1 120.8(3)
C2 C1 H1A 109.5
C2 C1 H1B 109.5
H1A C1 H1B 109.5
C2 C1 H1C 109.5
H1A C1 H1C 109.5
H1B C1 H1C 109.5
C7 C2 C3 117.1(4)
C7 C2 C1 120.9(4)
C3 C2 C1 122.0(4)
C4 C3 C2 121.3(4)
C4 C3 H3 119.4
C2 C3 H3 119.4
C3 C4 C5 121.5(4)
C3 C4 H4 119.3
C5 C4 H4 119.3
C4 C5 C6 117.4(3)
C4 C5 C8 121.5(3)
C6 C5 C8 121.0(3)
C7 C6 C5 120.6(4)
C7 C6 H6 119.7
C5 C6 H6 119.7
C6 C7 C2 122.1(4)
C6 C7 H7 119.0
C2 C7 H7 119.0
N1 C8 O2 122.6(3)
N1 C8 C5 119.2(3)
O2 C8 C5 118.2(3)
N2 C9 C11 119.9(3)
N2 C9 C10 119.5(3)
C11 C9 C10 120.7(3)
C9 C10 H10A 109.5
C9 C10 H10B 109.5
H10A C10 H10B 109.5
C9 C10 H10C 109.5
H10A C10 H10C 109.5
H10B C10 H10C 109.5
C16 C11 C12 117.3(3)
C16 C11 C9 119.5(3)
C12 C11 C9 123.2(3)
O1 C12 C13 116.6(3)
O1 C12 C11 124.3(3)
C13 C12 C11 119.1(3)
C14 C13 C12 122.3(4)
C14 C13 H13 118.8
C12 C13 H13 118.8
C13 C14 C15 118.0(4)
C13 C14 H14 121.0
C15 C14 H14 121.0
C16 C15 C14 121.6(4)
C16 C15 Br1 119.4(3)
C14 C15 Br1 118.9(3)
C15 C16 C11 121.4(4)
C15 C16 H16 119.3
C11 C16 H16 119.3
N3 C17 C18 122.5(4)
N3 C17 H17 118.7
C18 C17 H17 118.7
C19 C18 C17 119.6(4)
C19 C18 H18 120.2
C17 C18 H18 120.2
C18 C19 C20 118.7(4)
C18 C19 H19 120.6
C20 C19 H19 120.6
C21 C20 C19 118.9(4)
C21 C20 H20 120.6
C19 C20 H20 120.6
N3 C21 C20 123.4(4)
N3 C21 H21 118.3
C20 C21 H21 118.3

loop_
_geom_bond_atom_site_label_1
_geom_bond_atom_site_label_2
_geom_bond_distance
_geom_bond_publ_flag
Ni1 O1 1.794(3) y
Ni1 O2 1.826(3) y
Ni1 N2 1.835(3) y
Ni1 N3 1.941(3) y
Br1 C15 1.897(4) ?
O1 C12 1.315(4) ?
O2 C8 1.305(4) ?
N1 C8 1.295(4) ?
N1 N2 1.399(4) ?
N2 C9 1.306(4) ?
N3 C17 1.331(5) ?
N3 C21 1.336(5) ?
C1 C2 1.496(5) ?
C1 H1A 0.9600 ?
C1 H1B 0.9600 ?
C1 H1C 0.9600 ?
C2 C7 1.376(6) ?
C2 C3 1.380(5) ?
C3 C4 1.371(5) ?
C3 H3 0.9300 ?
C4 C5 1.375(5) ?
C4 H4 0.9300 ?
C5 C6 1.388(5) ?
C5 C8 1.464(5) ?
C6 C7 1.368(5) ?
C6 H6 0.9300 ?
C7 H7 0.9300 ?
C9 C11 1.444(5) ?
C9 C10 1.495(5) ?
C10 H10A 0.9600 ?
C10 H10B 0.9600 ?
C10 H10C 0.9600 ?
C11 C16 1.402(5) ?
C11 C12 1.408(5) ?
C12 C13 1.393(5) ?
C13 C14 1.365(5) ?
C13 H13 0.9300 ?
C14 C15 1.378(5) ?
C14 H14 0.9300 ?
C15 C16 1.356(5) ?
C16 H16 0.9300 ?
C17 C18 1.380(5) ?
C17 H17 0.9300 ?
C18 C19 1.349(6) ?
C18 H18 0.9300 ?
C19 C20 1.368(6) ?
C19 H19 0.9300 ?
C20 C21 1.367(5) ?
C20 H20 0.9300 ?
C21 H21 0.9300 ?

loop_
_geom_torsion_atom_site_label_1
_geom_torsion_atom_site_label_2
_geom_torsion_atom_site_label_3
_geom_torsion_atom_site_label_4
_geom_torsion
N2 Ni1 O1 C12 0.0(3)
N3 Ni1 O1 C12 178.4(3)
N2 Ni1 O2 C8 1.6(2)
N3 Ni1 O2 C8 -176.7(2)
C8 N1 N2 C9 179.6(3)
C8 N1 N2 Ni1 0.9(3)
O1 Ni1 N2 C9 1.2(3)
O2 Ni1 N2 C9 -179.9(3)
O1 Ni1 N2 N1 179.6(2)
O2 Ni1 N2 N1 -1.4(2)
O1 Ni1 N3 C17 9.5(3)
O2 Ni1 N3 C17 -169.5(3)
O1 Ni1 N3 C21 -170.7(3)
O2 Ni1 N3 C21 10.3(3)
C7 C2 C3 C4 2.0(6)
C1 C2 C3 C4 -177.2(4)
C2 C3 C4 C5 -1.3(6)
C3 C4 C5 C6 0.1(5)
C3 C4 C5 C8 179.6(3)
C4 C5 C6 C7 0.4(5)
C8 C5 C6 C7 -179.2(3)
C5 C6 C7 C2 0.4(6)
C3 C2 C7 C6 -1.5(6)
C1 C2 C7 C6 177.7(4)
N2 N1 C8 O2 0.6(4)
N2 N1 C8 C5 -179.8(3)
Ni1 O2 C8 N1 -1.7(4)
Ni1 O2 C8 C5 178.6(2)
C4 C5 C8 N1 -171.3(3)
C6 C5 C8 N1 8.2(5)
C4 C5 C8 O2 8.3(5)
C6 C5 C8 O2 -172.2(3)
N1 N2 C9 C11 -178.7(3)
Ni1 N2 C9 C11 -0.2(5)
N1 N2 C9 C10 0.8(4)
Ni1 N2 C9 C10 179.3(2)
N2 C9 C11 C16 177.2(3)
C10 C9 C11 C16 -2.3(5)
N2 C9 C11 C12 -2.2(5)
C10 C9 C11 C12 178.3(3)
Ni1 O1 C12 C13 177.4(2)
Ni1 O1 C12 C11 -2.2(5)
C16 C11 C12 O1 -175.9(3)
C9 C11 C12 O1 3.5(5)
C16 C11 C12 C13 4.5(5)
C9 C11 C12 C13 -176.1(3)
O1 C12 C13 C14 177.0(3)
C11 C12 C13 C14 -3.4(5)
C12 C13 C14 C15 -0.3(6)
C13 C14 C15 C16 2.9(5)
C13 C14 C15 Br1 -174.5(3)
C14 C15 C16 C11 -1.6(5)
Br1 C15 C16 C11 175.8(2)
C12 C11 C16 C15 -2.1(5)
C9 C11 C16 C15 178.4(3)
C21 N3 C17 C18 -1.2(5)
Ni1 N3 C17 C18 178.6(3)
N3 C17 C18 C19 0.5(6)
C17 C18 C19 C20 0.6(6)
C18 C19 C20 C21 -0.9(6)
C17 N3 C21 C20 0.8(6)
Ni1 N3 C21 C20 -179.0(3)
C19 C20 C21 N3 0.2(7)
